data_4320944
loop_
_publ_author_name
'Hao-Yu Shen'
'Wei-Ming Bu'
'Dai-Zheng Liao'
'Zong-Hui Jiang'
'Shi-Ping Yan'
'Geng-Lin Wang'

_publ_section_title
;
 Three-Dimensional Oxalate-Bridged Heterometal Supramolecular Complex with
 a Large Helical Tunnel of 21.191 x 9.294 \%A2
;
_journal_name_full 'Inorganic Chemistry'
_journal_page_first 2239
_journal_page_last 2242
_journal_paper_doi 10.1021/ic991325n
_journal_volume 39
_journal_year 2000
_chemical_formula_sum 'C22 H32 Cr Cu K N4 O12'
_chemical_formula_weight 699.16
_chemical_name_systematic
;
 ?
;
_space_group_IT_number 9
_symmetry_cell_setting monoclinic
_symmetry_space_group_name_Hall 'C -2yc'
_symmetry_space_group_name_H-M 'C 1 c 1'
_atom_sites_solution_hydrogens geom
_atom_sites_solution_primary direct
_atom_sites_solution_secondary difmap
_audit_creation_method SHELXL
_cell_angle_alpha 90.00
_cell_angle_beta 104.754(10)
_cell_angle_gamma 90.00
_cell_formula_units_Z 4
_cell_length_a 10.3943(9)
_cell_length_b 15.4092(14)
_cell_length_c 18.205(3)
_cell_measurement_reflns_used 36
_cell_measurement_temperature 293(2)
_cell_measurement_theta_max 23.42
_cell_measurement_theta_min 1.56
_cell_volume 2819.7(6)
_computing_cell_refinement 'Siemens XSCANS'
_computing_data_collection 'Siemens XSCANS'
_computing_data_reduction 'Siemens SHELXTL'
_computing_molecular_graphics 'Siemens SHELXTL'
_computing_publication_material 'Siemens SHELXTL'
_computing_structure_refinement 'SHELXL-93 (Sheldrick, 1993)'
_computing_structure_solution 'SHELXS-86 (Sheldrick, 1990)'
_diffrn_ambient_temperature 293(2)
_diffrn_measurement_device 'Siemens P4'
_diffrn_measurement_method '\w scans'
_diffrn_radiation_monochromator graphite
_diffrn_radiation_source 'fine-focus sealed tube'
_diffrn_radiation_type MoK\a
_diffrn_radiation_wavelength 0.71073
_diffrn_reflns_av_R_equivalents 0.0265
_diffrn_reflns_av_sigmaI/netI 0.0565
_diffrn_reflns_limit_h_max 12
_diffrn_reflns_limit_h_min -1
_diffrn_reflns_limit_k_max 18
_diffrn_reflns_limit_k_min -1
_diffrn_reflns_limit_l_max 21
_diffrn_reflns_limit_l_min -21
_diffrn_reflns_number 3170
_diffrn_reflns_theta_max 24.99
_diffrn_reflns_theta_min 2.31
_diffrn_standards_interval_count 97
_diffrn_standards_number 3
_exptl_absorpt_coefficient_mu 1.355
_exptl_absorpt_correction_type none
_exptl_crystal_colour RED
_exptl_crystal_density_diffrn 1.647
_exptl_crystal_F_000 1440
_exptl_crystal_size_max 0.30
_exptl_crystal_size_mid 0.23
_exptl_crystal_size_min 0.18
_refine_diff_density_max 0.546
_refine_diff_density_min -1.142
_refine_diff_density_rms 0.116
_refine_ls_abs_structure_details 'Flack H D (1983), Acta Cryst. A39, 876-881'
_refine_ls_abs_structure_Flack 0.00
_refine_ls_extinction_method none
_refine_ls_goodness_of_fit_all 1.151
_refine_ls_goodness_of_fit_obs 1.177
_refine_ls_matrix_type full
_refine_ls_number_parameters 370
_refine_ls_number_reflns 2925
_refine_ls_number_restraints 2
_refine_ls_restrained_S_all 1.150
_refine_ls_restrained_S_obs 1.176
_refine_ls_R_factor_all 0.0644
_refine_ls_R_factor_obs 0.0481
_refine_ls_shift/esd_max 0.000
_refine_ls_shift/esd_mean 0.000
_refine_ls_structure_factor_coef Fsqd
_refine_ls_weighting_details 'w=1/[\s^2^(Fo^2^)+(0.1102P)^2^+0.0000P] where P=(Fo^2^+2Fc^2^)/3'
_refine_ls_weighting_scheme calc
_refine_ls_wR_factor_all 0.0756
_refine_ls_wR_factor_obs 0.0616
_reflns_number_observed 2426
_reflns_number_total 2925
_reflns_observed_criterion >2sigma(I)
_cod_data_source_file ic991325n.cif
_cod_data_source_block shy3
_cod_depositor_comments
;
The following automatic conversions were performed:

'_symmetry_cell_setting' value 'Monoclinic' changed to 'monoclinic'
according to the built-in table from CIF Core dictionary named
'cif_core.dic' version 2.4.1 from 2010-06-29.

Automatic conversion script
Id: cif_fix_values 1646 2011-03-28 12:23:43Z adriana 

The following automatic conversions were performed:

'_refine_ls_weighting_scheme' value 'calc
w=1/[\s^2^(Fo^2^)+(0.1102P)^2^+0.0000P] where P=(Fo^2^+2Fc^2^)/3' was
changed to 'calc'. New tag '_refine_ls_weighting_details' was
created. The value of the new tag was set to
'w=1/[\s^2^(Fo^2^)+(0.1102P)^2^+0.0000P] where P=(Fo^2^+2Fc^2^)/3'.

Automatic conversion script
Id: cif_fix_values 3143 2015-03-26 13:38:13Z robertas 
;
_cod_database_code 4320944

loop_
_symmetry_equiv_pos_as_xyz
'x, y, z'
'x, -y, z+1/2'
'x+1/2, y+1/2, z'
'x+1/2, -y+1/2, z+1/2'

loop_
_atom_site_aniso_label
_atom_site_aniso_U_11
_atom_site_aniso_U_22
_atom_site_aniso_U_33
_atom_site_aniso_U_23
_atom_site_aniso_U_13
_atom_site_aniso_U_12
Cu 0.0380(8) 0.0206(5) 0.0242(6) 0.0018(6) 0.0047(6) -0.0033(6)
Cr 0.0322(10) 0.0311(9) 0.0254(8) 0.0029(7) 0.0071(8) -0.0022(8)
O1 0.024(4) 0.056(5) 0.027(4) 0.007(3) 0.010(3) -0.001(4)
O2 0.024(4) 0.048(5) 0.022(4) 0.006(3) 0.003(3) 0.005(3)
O3 0.037(5) 0.035(4) 0.029(4) -0.003(3) -0.004(4) -0.003(4)
O4 0.045(5) 0.026(4) 0.027(4) 0.004(3) 0.002(3) -0.015(4)
O5 0.052(5) 0.028(4) 0.031(4) 0.009(3) 0.021(4) -0.007(4)
O6 0.052(5) 0.034(4) 0.032(4) 0.012(4) 0.024(4) 0.005(4)
O7 0.039(5) 0.061(5) 0.023(4) -0.004(4) 0.008(4) -0.007(4)
O8 0.037(5) 0.056(5) 0.031(4) 0.009(3) 0.000(4) 0.011(4)
O9 0.046(5) 0.035(4) 0.036(4) -0.005(3) -0.008(4) 0.003(4)
O10 0.040(5) 0.025(4) 0.049(5) 0.004(3) 0.004(4) 0.000(3)
O11 0.073(6) 0.033(4) 0.035(4) 0.007(3) 0.027(4) -0.003(4)
O12 0.076(7) 0.027(4) 0.044(5) 0.000(3) 0.022(5) 0.002(4)
N1 0.053(6) 0.022(4) 0.026(5) 0.000(4) -0.007(5) -0.008(5)
N2 0.047(6) 0.022(5) 0.037(5) 0.004(4) 0.016(5) 0.008(4)
N3 0.053(6) 0.021(4) 0.033(5) 0.002(4) 0.022(5) 0.009(5)
N4 0.030(5) 0.035(5) 0.027(5) 0.005(4) 0.004(4) -0.006(4)
C1 0.093(11) 0.022(5) 0.034(6) 0.002(5) 0.026(7) -0.005(7)
C2 0.072(10) 0.040(6) 0.040(6) 0.017(5) 0.018(7) 0.022(7)
C3 0.077(10) 0.023(5) 0.041(6) 0.011(5) -0.010(7) -0.010(6)
C4 0.071(10) 0.040(6) 0.033(6) 0.010(5) 0.010(6) -0.016(7)
C5 0.070(9) 0.027(6) 0.033(6) -0.001(5) 0.018(6) -0.001(6)
C6 0.042(7) 0.040(6) 0.034(6) -0.005(5) 0.011(5) 0.001(6)
C7 0.043(7) 0.032(5) 0.018(5) 0.000(4) 0.013(5) 0.008(5)
C8 0.045(8) 0.030(6) 0.068(9) 0.016(6) -0.002(7) -0.002(6)
C9 0.044(7) 0.041(6) 0.034(6) -0.004(5) 0.003(6) -0.008(6)
C10 0.036(6) 0.044(6) 0.022(5) 0.000(4) 0.005(5) -0.014(5)
C11 0.034(7) 0.065(8) 0.034(6) 0.003(6) 0.011(5) 0.000(6)
C12 0.048(7) 0.060(8) 0.020(5) -0.007(5) 0.009(5) 0.011(6)
C13 0.206(27) 0.044(8) 0.081(11) -0.021(8) 0.081(15) -0.045(12)
C14 0.028(7) 0.087(10) 0.052(8) 0.010(7) 0.004(6) -0.016(7)
C15 0.051(8) 0.054(7) 0.027(6) -0.003(5) -0.004(5) -0.017(7)
C16 0.187(25) 0.033(7) 0.086(12) -0.022(7) -0.037(14) 0.051(11)
C17 0.026(6) 0.033(5) 0.023(6) 0.003(4) 0.007(5) 0.001(5)
C18 0.024(6) 0.037(6) 0.031(6) -0.007(4) 0.008(5) -0.005(5)
C19 0.036(6) 0.030(5) 0.021(5) 0.005(4) 0.007(5) -0.003(5)
C20 0.038(6) 0.032(6) 0.025(5) 0.014(4) 0.002(5) 0.005(5)
C21 0.034(6) 0.036(6) 0.022(5) -0.003(4) 0.008(5) -0.004(5)
C22 0.037(7) 0.032(6) 0.035(6) -0.009(5) 0.016(5) -0.003(5)
K 0.090(3) 0.085(3) 0.066(2) 0.002(2) 0.013(2) 0.006(2)

loop_
_atom_site_label
_atom_site_type_symbol
_atom_site_fract_x
_atom_site_fract_y
_atom_site_fract_z
_atom_site_U_iso_or_equiv
_atom_site_thermal_displace_type
_atom_site_occupancy
_atom_site_calc_flag
_atom_site_refinement_flags
_atom_site_disorder_group
Cu Cu 0.04569(10) -0.12534(7) 0.22119(6) 0.0282(3) Uani 1 d . .
Cr Cr 0.5757(2) 0.13670(10) 0.55408(9) 0.0296(4) Uani 1 d . .
O1 O 0.7445(8) 0.1422(5) 0.6353(4) 0.035(2) Uani 1 d . .
O2 O 0.4992(8) 0.1336(5) 0.6428(4) 0.032(2) Uani 1 d . .
O3 O 0.5639(9) 0.2646(4) 0.5430(4) 0.036(2) Uani 1 d . .
O4 O 0.4077(8) 0.1394(4) 0.4769(4) 0.034(2) Uani 1 d . .
O5 O 0.6773(9) 0.1298(4) 0.4758(4) 0.035(2) Uani 1 d . .
O6 O 0.5857(10) 0.0084(4) 0.5487(4) 0.037(2) Uani 1 d . .
O7 O 0.5571(9) 0.1263(5) 0.7678(4) 0.041(2) Uani 1 d . .
O8 O 0.8210(8) 0.1228(5) 0.7595(4) 0.043(2) Uani 1 d . .
O9 O 0.2767(9) 0.2318(4) 0.3973(4) 0.043(2) Uani 1 d . .
O10 O 0.4494(8) 0.3619(4) 0.4620(5) 0.039(2) Uani 1 d . .
O11 O 0.7388(10) 0.0330(5) 0.4001(4) 0.045(2) Uani 1 d . .
O12 O 0.6378(10) -0.0950(5) 0.4780(4) 0.048(2) Uani 1 d . .
N1 N 0.0426(13) 0.0023(5) 0.2101(5) 0.037(2) Uani 1 d . .
N2 N 0.1197(11) -0.1233(5) 0.3349(5) 0.035(2) Uani 1 d . .
H2 H 0.0409(11) -0.1191(5) 0.3054(5) 0.041 Uiso 1 calc R .
N3 N 0.0517(13) -0.2529(5) 0.2306(5) 0.033(2) Uani 1 d . .
N4 N 0.0020(10) -0.1274(5) 0.1071(5) 0.031(2) Uani 1 d . .
H4 H -0.0458(10) -0.1324(5) 0.1391(5) 0.037 Uiso 1 calc R .
C1 C 0.0859(16) -0.2791(7) 0.3117(6) 0.048(4) Uani 1 d . .
H1A H 0.1289(16) -0.3354(7) 0.3180(6) 0.058 Uiso 1 calc R .
H1B H 0.0060(16) -0.2827(7) 0.3299(6) 0.058 Uiso 1 calc R .
C2 C 0.1832(15) -0.2077(7) 0.3576(7) 0.050(3) Uani 1 d . .
H2A H 0.1969(15) -0.2165(7) 0.4118(7) 0.060 Uiso 1 calc R .
H2B H 0.2687(15) -0.2106(7) 0.3455(7) 0.060 Uiso 1 calc R .
C3 C -0.0051(16) 0.0272(7) 0.1297(6) 0.052(4) Uani 1 d . .
H3A H 0.0309(16) 0.0832(7) 0.1211(6) 0.062 Uiso 1 calc R .
H3B H -0.1015(16) 0.0310(7) 0.1154(6) 0.062 Uiso 1 calc R .
C4 C 0.0403(15) -0.0408(7) 0.0840(6) 0.049(3) Uani 1 d . .
H4A H -0.0003(15) -0.0315(7) 0.0304(6) 0.058 Uiso 1 calc R .
H4B H 0.1361(15) -0.0377(7) 0.0922(6) 0.058 Uiso 1 calc R .
C5 C 0.0116(15) -0.3083(7) 0.1796(6) 0.043(3) Uani 1 d . .
C6 C -0.0182(13) -0.2825(7) 0.0958(6) 0.039(3) Uani 1 d . .
H6A H 0.0030(13) -0.3320(7) 0.0681(6) 0.046 Uiso 1 calc R .
H6B H -0.1134(13) -0.2732(7) 0.0782(6) 0.046 Uiso 1 calc R .
C7 C 0.0488(12) -0.2053(7) 0.0733(5) 0.030(2) Uani 1 d . .
C8 C 0.0536(14) 0.0566(7) 0.2646(8) 0.051(3) Uani 1 d . .
C9 C 0.1054(13) 0.0353(8) 0.3462(6) 0.041(3) Uani 1 d . .
H9A H 0.0300(13) 0.0258(8) 0.3675(6) 0.049 Uiso 1 calc R .
H9B H 0.1530(13) 0.0856(8) 0.3715(6) 0.049 Uiso 1 calc R .
C10 C 0.2001(12) -0.0456(7) 0.3661(6) 0.034(2) Uani 1 d . .
C11 C 0.2018(12) -0.2132(9) 0.0979(6) 0.044(3) Uani 1 d . .
H11A H 0.2410(12) -0.1620(9) 0.0827(6) 0.065 Uiso 1 calc R .
H11B H 0.2291(12) -0.2631(9) 0.0743(6) 0.065 Uiso 1 calc R .
H11C H 0.2304(12) -0.2192(9) 0.1521(6) 0.065 Uiso 1 calc R .
C12 C 0.0070(13) -0.2001(8) -0.0151(6) 0.043(3) Uani 1 d . .
H12A H 0.0482(13) -0.1505(8) -0.0315(6) 0.064 Uiso 1 calc R .
H12B H -0.0880(13) -0.1947(8) -0.0322(6) 0.064 Uiso 1 calc R .
H12C H 0.0349(13) -0.2518(8) -0.0360(6) 0.064 Uiso 1 calc R .
C13 C -0.0158(12) -0.4021(9) 0.1936(10) 0.102(8) Uani 1 d . .
H13A H 0.0052(17) -0.4128(9) 0.2473(10) 0.153 Uiso 1 calc R .
H13B H 0.0381(17) -0.4387(9) 0.1708(10) 0.153 Uiso 1 calc R .
H13C H -0.1081(17) -0.4146(9) 0.1717(10) 0.153 Uiso 1 calc R .
C14 C 0.3187(12) -0.0371(10) 0.3343(7) 0.057(4) Uani 1 d . .
H14A H 0.3738(12) -0.0877(10) 0.3472(7) 0.085 Uiso 1 calc R .
H14B H 0.3686(12) 0.0135(10) 0.3551(7) 0.085 Uiso 1 calc R .
H14C H 0.2898(12) -0.0318(10) 0.2800(7) 0.085 Uiso 1 calc R .
C15 C 0.2482(14) -0.0530(8) 0.4529(6) 0.046(3) Uani 1 d . .
H15A H 0.1729(14) -0.0597(8) 0.4739(6) 0.069 Uiso 1 calc R .
H15B H 0.2961(14) -0.0014(8) 0.4731(6) 0.069 Uiso 1 calc R .
H15C H 0.3055(14) -0.1025(8) 0.4660(6) 0.069 Uiso 1 calc R .
C16 C 0.0112(12) 0.1513(9) 0.2533(10) 0.115(10) Uani 1 d . .
H16A H -0.0232(16) 0.1628(9) 0.2000(10) 0.173 Uiso 1 calc R .
H16B H 0.0866(16) 0.1881(9) 0.2733(10) 0.173 Uiso 1 calc R .
H16C H -0.0565(16) 0.1628(9) 0.2793(10) 0.173 Uiso 1 calc R .
C17 C 0.5819(11) 0.1298(7) 0.7065(6) 0.027(2) Uani 1 d . .
C18 C 0.7289(10) 0.1315(7) 0.7023(6) 0.030(2) Uani 1 d . .
C19 C 0.6885(11) 0.0527(6) 0.4518(5) 0.029(2) Uani 1 d . .
C20 C 0.6304(12) -0.0200(7) 0.4954(6) 0.033(2) Uani 1 d . .
C21 C 0.3726(11) 0.2155(7) 0.4494(6) 0.030(2) Uani 1 d . .
C22 C 0.4701(12) 0.2882(7) 0.4871(6) 0.033(3) Uani 1 d . .
K K 0.7367(5) -0.1182(3) 0.3748(2) 0.0815(12) Uani 1 d . .

loop_
_atom_type_symbol
_atom_type_description
_atom_type_scat_dispersion_real
_atom_type_scat_dispersion_imag
_atom_type_scat_source
C C 0.0033 0.0016 'International Tables Vol C Tables 4.2.6.8 and 6.1.1.4'
H H 0.0000 0.0000 'International Tables Vol C Tables 4.2.6.8 and 6.1.1.4'
N N 0.0061 0.0033 'International Tables Vol C Tables 4.2.6.8 and 6.1.1.4'
O O 0.0106 0.0060 'International Tables Vol C Tables 4.2.6.8 and 6.1.1.4'
Cr Cr 0.3209 0.6236 'International Tables Vol C Tables 4.2.6.8 and 6.1.1.4'
Cu Cu 0.3201 1.2651 'International Tables Vol C Tables 4.2.6.8 and 6.1.1.4'
K K 0.2009 0.2494 'International Tables Vol C Tables 4.2.6.8 and 6.1.1.4'

loop_
_geom_angle_atom_site_label_1
_geom_angle_atom_site_label_2
_geom_angle_atom_site_label_3
_geom_angle
_geom_angle_site_symmetry_1
_geom_angle_site_symmetry_3
_geom_angle_publ_flag
N3 Cu N1 178.6(6) . . ?
N3 Cu N4 93.9(4) . . ?
N1 Cu N4 85.2(4) . . ?
N3 Cu N2 86.0(4) . . ?
N1 Cu N2 94.7(3) . . ?
N4 Cu N2 171.0(4) . . ?
O4 Cr O5 91.5(3) . . ?
O4 Cr O2 96.7(3) . . ?
O5 Cr O2 170.7(3) . . ?
O4 Cr O6 92.0(4) . . ?
O5 Cr O6 82.3(3) . . ?
O2 Cr O6 93.1(3) . . ?
O4 Cr O3 83.3(3) . . ?
O5 Cr O3 90.6(3) . . ?
O2 Cr O3 94.6(3) . . ?
O6 Cr O3 171.4(3) . . ?
O4 Cr O1 176.0(3) . . ?
O5 Cr O1 90.3(3) . . ?
O2 Cr O1 81.7(3) . . ?
O6 Cr O1 91.8(4) . . ?
O3 Cr O1 93.1(3) . . ?
C18 O1 Cr 113.6(7) . . ?
C17 O2 Cr 115.6(7) . . ?
C22 O3 Cr 112.4(7) . . ?
C21 O4 Cr 114.4(6) . . ?
C19 O5 Cr 114.0(6) . . ?
C20 O6 Cr 114.8(7) . . ?
C17 O7 K 117.4(8) . 2 ?
C18 O8 K 110.7(7) . 2 ?
C21 O9 K 114.2(7) . 3_455 ?
C22 O10 K 114.4(7) . 3_455 ?
C19 O11 K 114.1(6) . . ?
C20 O12 K 114.8(7) . . ?
C8 N1 C3 122.8(9) . . ?
C8 N1 Cu 125.1(8) . . ?
C3 N1 Cu 110.7(6) . . ?
C2 N2 C10 115.9(11) . . ?
C2 N2 Cu 107.5(7) . . ?
C10 N2 Cu 115.8(6) . . ?
C5 N3 C1 120.2(9) . . ?
C5 N3 Cu 128.1(8) . . ?
C1 N3 Cu 110.6(6) . . ?
C4 N4 C7 118.0(10) . . ?
C4 N4 Cu 105.8(6) . . ?
C7 N4 Cu 115.4(6) . . ?
N3 C1 C2 107.2(9) . . ?
N2 C2 C1 106.6(10) . . ?
N1 C3 C4 107.3(10) . . ?
N4 C4 C3 109.2(10) . . ?
N3 C5 C13 124.7(11) . . ?
N3 C5 C6 120.5(10) . . ?
C13 C5 C6 114.8(10) . . ?
C7 C6 C5 119.5(10) . . ?
N4 C7 C6 107.8(9) . . ?
N4 C7 C11 111.4(9) . . ?
C6 C7 C11 112.2(10) . . ?
N4 C7 C12 110.6(8) . . ?
C6 C7 C12 107.4(9) . . ?
C11 C7 C12 107.5(9) . . ?
N1 C8 C9 124.7(10) . . ?
N1 C8 C16 123.8(12) . . ?
C9 C8 C16 111.5(12) . . ?
C8 C9 C10 116.9(10) . . ?
N2 C10 C14 111.1(10) . . ?
N2 C10 C9 107.0(9) . . ?
C14 C10 C9 111.8(10) . . ?
N2 C10 C15 109.7(9) . . ?
C14 C10 C15 108.7(10) . . ?
C9 C10 C15 108.5(9) . . ?
O7 C17 O2 126.7(11) . . ?
O7 C17 C18 119.4(10) . . ?
O2 C17 C18 113.9(10) . . ?
O7 C17 K 42.3(6) . 2 ?
O2 C17 K 168.9(8) . 2 ?
C18 C17 K 77.2(6) . 2 ?
O8 C18 O1 124.0(10) . . ?
O8 C18 C17 121.5(10) . . ?
O1 C18 C17 114.5(9) . . ?
O8 C18 K 47.7(6) . 2 ?
O1 C18 K 170.8(7) . 2 ?
C17 C18 K 73.9(6) . 2 ?
O11 C19 O5 125.9(9) . . ?
O11 C19 C20 120.1(9) . . ?
O5 C19 C20 114.0(9) . . ?
O11 C19 K 44.6(5) . . ?
O5 C19 K 170.5(7) . . ?
C20 C19 K 75.5(6) . . ?
O12 C20 O6 126.6(10) . . ?
O12 C20 C19 119.3(10) . . ?
O6 C20 C19 113.9(9) . . ?
O12 C20 K 44.5(6) . . ?
O6 C20 K 171.0(7) . . ?
C19 C20 K 74.9(6) . . ?
O9 C21 O4 125.9(10) . . ?
O9 C21 C22 120.7(9) . . ?
O4 C21 C22 113.4(9) . . ?
O9 C21 K 44.6(5) . 3_455 ?
O4 C21 K 169.3(8) . 3_455 ?
C22 C21 K 76.6(6) . 3_455 ?
O10 C22 O3 126.3(10) . . ?
O10 C22 C21 118.2(10) . . ?
O3 C22 C21 115.5(9) . . ?
O10 C22 K 44.6(6) . 3_455 ?
O3 C22 K 166.7(7) . 3_455 ?
C21 C22 K 74.4(6) . 3_455 ?
O7 K O9 99.2(3) 2_554 3_545 ?
O7 K O12 104.6(4) 2_554 . ?
O9 K O12 95.8(3) 3_545 . ?
O7 K O10 162.9(3) 2_554 3_545 ?
O9 K O10 70.6(3) 3_545 3_545 ?
O12 K O10 90.4(3) . 3_545 ?
O7 K O11 100.4(3) 2_554 . ?
O9 K O11 158.9(3) 3_545 . ?
O12 K O11 71.6(3) . . ?
O10 K O11 92.0(3) 3_545 . ?
O7 K O8 70.8(3) 2_554 2_554 ?
O9 K O8 92.0(3) 3_545 2_554 ?
O12 K O8 171.5(3) . 2_554 ?
O10 K O8 95.3(3) 3_545 2_554 ?
O11 K O8 101.9(3) . 2_554 ?
O7 K C21 120.3(3) 2_554 3_545 ?
O9 K C21 21.1(3) 3_545 3_545 ?
O12 K C21 91.1(3) . 3_545 ?
O10 K C21 49.9(3) 3_545 3_545 ?
O11 K C21 138.8(3) . 3_545 ?
O8 K C21 97.4(3) 2_554 3_545 ?
O7 K C19 103.7(3) 2_554 . ?
O9 K C19 142.9(3) 3_545 . ?
O12 K C19 50.4(3) . . ?
O10 K C19 92.1(3) 3_545 . ?
O11 K C19 21.3(3) . . ?
O8 K C19 123.0(3) 2_554 . ?
C21 K C19 128.4(3) 3_545 . ?
O7 K C22 148.3(3) 2_554 3_545 ?
O9 K C22 50.1(3) 3_545 3_545 ?
O12 K C22 88.4(3) . 3_545 ?
O10 K C22 21.1(3) 3_545 3_545 ?
O11 K C22 111.2(3) . 3_545 ?
O8 K C22 99.2(3) 2_554 3_545 ?
C21 K C22 29.1(3) 3_545 3_545 ?
C19 K C22 106.7(3) . 3_545 ?
O7 K C20 105.3(3) 2_554 . ?
O9 K C20 115.7(3) 3_545 . ?
O12 K C20 20.7(3) . . ?
O10 K C20 91.6(3) 3_545 . ?
O11 K C20 50.9(3) . . ?
O8 K C20 152.2(3) 2_554 . ?
C21 K C20 107.6(3) 3_545 . ?
C19 K C20 29.6(3) . . ?
C22 K C20 96.9(3) 3_545 . ?
O7 K C17 20.4(3) 2_554 2_554 ?
O9 K C17 98.0(3) 3_545 2_554 ?
O12 K C17 124.8(3) . 2_554 ?
O10 K C17 144.4(3) 3_545 2_554 ?
O11 K C17 103.1(3) . 2_554 ?
O8 K C17 50.4(3) 2_554 2_554 ?
C21 K C17 117.2(3) 3_545 2_554 ?
C19 K C17 113.4(3) . 2_554 ?
C22 K C17 138.7(3) 3_545 2_554 ?
C20 K C17 122.9(3) . 2_554 ?
O7 K C18 49.3(3) 2_554 2_554 ?
O9 K C18 93.9(3) 3_545 2_554 ?
O12 K C18 153.3(3) . 2_554 ?
O10 K C18 116.2(3) 3_545 2_554 ?
O11 K C18 104.8(3) . 2_554 ?
O8 K C18 21.6(3) 2_554 2_554 ?
C21 K C18 106.3(3) 3_545 2_554 ?
C19 K C18 123.1(3) . 2_554 ?
C22 K C18 116.6(3) 3_545 2_554 ?
C20 K C18 145.3(3) . 2_554 ?
C17 K C18 28.9(3) 2_554 2_554 ?

loop_
_geom_bond_atom_site_label_1
_geom_bond_atom_site_label_2
_geom_bond_distance
_geom_bond_site_symmetry_2
_geom_bond_publ_flag
Cu N3 1.973(8) . ?
Cu N1 1.977(8) . ?
Cu N4 2.009(9) . ?
Cu N2 2.017(8) . ?
Cr O4 1.943(8) . ?
Cr O5 1.981(8) . ?
Cr O2 1.974(7) . ?
Cr O6 1.984(7) . ?
Cr O3 1.982(7) . ?
Cr O1 1.987(8) . ?
O1 C18 1.282(7) . ?
O2 C17 1.258(8) . ?
O3 C22 1.270(9) . ?
O4 C21 1.291(8) . ?
O5 C19 1.281(8) . ?
O6 C20 1.257(9) . ?
O7 C17 1.209(7) . ?
O7 K 2.333(9) 2 ?
O8 C18 1.229(9) . ?
O8 K 2.473(9) 2 ?
O9 C21 1.214(9) . ?
O9 K 2.365(8) 3_455 ?
O10 C22 1.223(9) . ?
O10 K 2.389(9) 3_455 ?
O11 C19 1.225(7) . ?
O11 K 2.374(8) . ?
O12 C20 1.207(8) . ?
O12 K 2.387(9) . ?
N1 C8 1.28(2) . ?
N1 C3 1.471(8) . ?
N2 C2 1.469(8) . ?
N2 C10 1.488(8) . ?
N3 C5 1.252(7) . ?
N3 C1 1.483(9) . ?
N4 C4 1.484(7) . ?
N4 C7 1.487(7) . ?
C1 C2 1.582(2) . ?
C3 C4 1.494(2) . ?
C5 C13 1.515(7) . ?
C5 C6 1.532(7) . ?
C6 C7 1.494(8) . ?
C7 C11 1.546(8) . ?
C7 C12 1.558(8) . ?
C8 C9 1.484(8) . ?
C8 C16 1.523(8) . ?
C9 C10 1.575(7) . ?
C10 C14 1.507(8) . ?
C10 C15 1.535(9) . ?
C17 C18 1.549(9) . ?
C17 K 3.082(11) 2 ?
C18 K 3.127(11) 2 ?
C19 C20 1.579(14) . ?
C19 K 3.084(11) . ?
C20 K 3.093(12) . ?
C21 C22 1.549(9) . ?
C21 K 3.070(11) 3_455 ?
C22 K 3.101(12) 3_455 ?
K O7 2.333(9) 2_554 ?
K O9 2.365(8) 3_545 ?
K O10 2.389(9) 3_545 ?
K O8 2.473(9) 2_554 ?
K C21 3.070(11) 3_545 ?
K C22 3.101(12) 3_545 ?
K C17 3.082(11) 2_554 ?
K C18 3.127(11) 2_554 ?
